data_1526388
loop_
_publ_author_name
'Huang, F.Q.'
'Ibers, J.A.'

_publ_section_title
;
 Syntheses, structures and physical properties of the new
 quaternaryrare-earth chalcogenides Rb Nd2 Cu S4, Rb Sm2 Cu S4, Cs La2 Cu
 Se4, Cs Sm2 Cu Se4, Rb Er2 Cu3 S5, Cs Gd2 Ag3 Se5, Cs Tb2 Ag3 Se5 and Rb2
 Gd4 Cu4 S9
;
_journal_name_full 'Journal of Solid State Chemistry'
_journal_page_first 299
_journal_page_last 306
_journal_volume 158
_journal_year 2001
_chemical_formula_sum 'Cu3 Er2 Rb S5'
_chemical_name_systematic 'Rb Er2 Cu3 S5'
_space_group_IT_number 63
_symmetry_space_group_name_Hall '-C 2c 2'
_symmetry_space_group_name_H-M 'C m c m'
_cell_angle_alpha 90
_cell_angle_beta 90
_cell_angle_gamma 90
_cell_formula_units_Z 4
_cell_length_a 3.9283
_cell_length_b 13.897
_cell_length_c 16.348
_cell_volume 892.463
_citation_journal_id_ASTM JSSCBI
_cod_data_source_file Huang_JSSCBI_2001_1561.cif
_cod_data_source_block Cu3Er2Rb1S5
_cod_original_cell_volume 892.4632
_cod_original_formula_sum 'Cu3 Er2 Rb1 S5'
_cod_database_code 1526388

loop_
_symmetry_equiv_pos_as_xyz
x,y,z
-x,-y,z+1/2
x,-y,-z
-x,y,-z+1/2
-x,-y,-z
x,y,-z-1/2
-x,y,z
x,-y,z-1/2
x+1/2,y+1/2,z
-x+1/2,-y+1/2,z+1/2
x+1/2,-y+1/2,-z
-x+1/2,y+1/2,-z+1/2
-x+1/2,-y+1/2,-z
x+1/2,y+1/2,-z-1/2
-x+1/2,y+1/2,z
x+1/2,-y+1/2,z-1/2

loop_
_atom_site_label
_atom_site_type_symbol
_atom_site_fract_x
_atom_site_fract_y
_atom_site_fract_z
_atom_site_occupancy
_atom_site_U_iso_or_equiv
Rb1 Rb+1 0 0.43407 0.25 1 0.0
S2 S-2 0 0.7407 0.25 1 0.0
Cu1 Cu+1 0 0.15201 0.25 1 0.0
Cu2 Cu+1 0 0.0822 0.53943 1 0.0
Er1 Er+3 0 0.30771 0.59379 1 0.0
S1 S-2 0 0.0628 0.1151 1 0.0
S3 S-2 0 0.3299 0.0694 1 0.0
